data_2218802
loop_
_publ_author_name
'Chen, Hong-Xian'
'Li, Zhong-Shu'
'Sun, Bai-Wang'

_publ_section_title
;
 4,4,5,5-Tetramethyl-2-(4-pyridyl)imidazolidin-1-oxyl-3-oxide
 trichloroacetic acid solvate
;
_journal_coeditor_code RZ2217
_journal_issue 7
_journal_name_full 'Acta Crystallographica Section E'
_journal_page_first o1197
_journal_paper_doi 10.1107/S1600536808016085
_journal_volume 64
_journal_year 2008
_chemical_formula_iupac 'C12 H16 N3 O2 , C2 H Cl3 O2'
_chemical_formula_moiety 'C12 H16 N3 O2 , C2 H Cl3 O2'
_chemical_formula_sum 'C14 H17 Cl3 N3 O4'
_chemical_formula_weight 397.66
_chemical_name_systematic
;
4,4,5,5-Tetramethyl-2-(4-pyridyl)imidazolidin-1-oxyl-3-oxide
trichloroacetic acid solvate
;
_space_group_IT_number 14
_symmetry_cell_setting monoclinic
_symmetry_space_group_name_Hall '-P 2ybc'
_symmetry_space_group_name_H-M 'P 1 21/c 1'
_atom_sites_solution_hydrogens geom
_atom_sites_solution_primary direct
_atom_sites_solution_secondary difmap
_audit_creation_method SHELXL97
_cell_angle_alpha 90.00
_cell_angle_beta 115.33(3)
_cell_angle_gamma 90.00
_cell_formula_units_Z 4
_cell_length_a 10.003(2)
_cell_length_b 21.036(4)
_cell_length_c 9.2796(19)
_cell_measurement_reflns_used 12720
_cell_measurement_temperature 293(2)
_cell_measurement_theta_max 27.63
_cell_measurement_theta_min 0.97
_cell_volume 1764.9(7)
_computing_cell_refinement 'CrystalClear (Rigaku, 2005)'
_computing_data_collection 'CrystalClear (Rigaku, 2005)'
_computing_data_reduction 'CrystalClear (Rigaku, 2005)'
_computing_molecular_graphics 'SHELXTL (Sheldrick, 2008)'
_computing_publication_material 'SHELXTL (Sheldrick, 2008)'
_computing_structure_refinement 'SHELXL97 (Sheldrick, 2008)'
_computing_structure_solution 'SHELXS97 (Sheldrick, 2008)'
_diffrn_ambient_temperature 293(2)
_diffrn_detector_area_resol_mean 8.192
_diffrn_measured_fraction_theta_full 0.999
_diffrn_measured_fraction_theta_max 0.999
_diffrn_measurement_device_type 'Bruker SMART 1K CCD area-detector'
_diffrn_measurement_method 'thin-slice \w'
_diffrn_radiation_monochromator graphite
_diffrn_radiation_source 'fine-focus sealed tube'
_diffrn_radiation_type MoK\a
_diffrn_radiation_wavelength 0.71073
_diffrn_reflns_av_R_equivalents 0.0980
_diffrn_reflns_av_sigmaI/netI 0.0725
_diffrn_reflns_limit_h_max 11
_diffrn_reflns_limit_h_min -11
_diffrn_reflns_limit_k_max 25
_diffrn_reflns_limit_k_min -25
_diffrn_reflns_limit_l_max 11
_diffrn_reflns_limit_l_min -11
_diffrn_reflns_number 14888
_diffrn_reflns_theta_full 25.00
_diffrn_reflns_theta_max 25.00
_diffrn_reflns_theta_min 2.45
_diffrn_standards_number 0
_exptl_absorpt_coefficient_mu 0.543
_exptl_absorpt_correction_T_max 0.898
_exptl_absorpt_correction_T_min 0.895
_exptl_absorpt_correction_type multi-scan
_exptl_absorpt_process_details '(CrystalClear; Rigaku, 2005)'
_exptl_crystal_colour colourless
_exptl_crystal_density_diffrn 1.497
_exptl_crystal_density_method 'not measured'
_exptl_crystal_description prism
_exptl_crystal_F_000 820
_exptl_crystal_size_max 0.20
_exptl_crystal_size_mid 0.20
_exptl_crystal_size_min 0.20
_refine_diff_density_max 0.359
_refine_diff_density_min -0.256
_refine_ls_extinction_method none
_refine_ls_goodness_of_fit_ref 1.060
_refine_ls_hydrogen_treatment constr
_refine_ls_matrix_type full
_refine_ls_number_parameters 217
_refine_ls_number_reflns 3100
_refine_ls_number_restraints 0
_refine_ls_restrained_S_all 1.060
_refine_ls_R_factor_all 0.1115
_refine_ls_R_factor_gt 0.0638
_refine_ls_shift/su_max 0.000
_refine_ls_shift/su_mean 0.000
_refine_ls_structure_factor_coef Fsqd
_refine_ls_weighting_details 'calc w = 1/[\s^2^(Fo^2^)+(0.0424P)^2^+1.1663P] where P=(Fo^2^+2Fc^2^)/3'
_refine_ls_weighting_scheme calc
_refine_ls_wR_factor_gt 0.1172
_refine_ls_wR_factor_ref 0.1317
_reflns_number_gt 2041
_reflns_number_total 3100
_reflns_threshold_expression I>2\s(I)
_cod_data_source_file rz2217.cif
_cod_data_source_block I
_cod_original_sg_symbol_H-M 'P 21/c'
_cod_database_code 2218802
_cod_database_fobs_code 2218802

loop_
_symmetry_equiv_pos_as_xyz
'x, y, z'
'-x, y+1/2, -z+1/2'
'-x, -y, -z'
'x, -y-1/2, z-1/2'

loop_
_atom_site_type_symbol
_atom_site_label
_atom_site_fract_x
_atom_site_fract_y
_atom_site_fract_z
_atom_site_U_iso_or_equiv
_atom_site_adp_type
_atom_site_calc_flag
_atom_site_refinement_flags
_atom_site_occupancy
Cl Cl1 0.23783(13) 0.11481(6) 0.16145(14) 0.0544(4) Uani d . 1
Cl Cl2 0.44021(13) 0.19710(5) 0.40583(14) 0.0544(4) Uani d . 1
Cl Cl3 0.50692(15) 0.06513(6) 0.41125(15) 0.0620(4) Uani d . 1
N N3 1.0715(4) -0.17317(15) 0.4059(4) 0.0378(8) Uani d . 1
O O1 0.9245(3) -0.03239(13) 0.2203(3) 0.0485(8) Uani d . 1
N N2 0.9604(3) -0.08379(15) 0.2999(4) 0.0330(8) Uani d . 1
N N1 1.3320(4) -0.10702(18) 0.0574(4) 0.0431(9) Uani d . 1
C C14 0.5057(4) 0.1426(2) 0.1725(5) 0.0396(10) Uani d . 1
C C6 1.0677(4) -0.12466(18) 0.3092(4) 0.0326(9) Uani d . 1
O O4 0.5301(4) 0.09179(15) 0.1183(4) 0.0594(9) Uani d . 1
H H4B 0.5706 0.0995 0.0598 0.089 Uiso calc R 1
C C3 1.1616(4) -0.11841(18) 0.2243(4) 0.0318(9) Uani d . 1
O O2 1.1539(4) -0.22208(15) 0.4388(4) 0.0679(10) Uani d . 1
O O3 0.5285(4) 0.19655(16) 0.1466(4) 0.0700(10) Uani d . 1
C C7 0.8677(4) -0.11090(19) 0.3775(5) 0.0365(10) Uani d . 1
C C10 0.9750(4) -0.15972(19) 0.4916(5) 0.0363(10) Uani d . 1
C C5 1.3255(5) -0.1617(2) 0.1249(5) 0.0456(11) Uani d . 1
H H5A 1.3779 -0.1963 0.1134 0.055 Uiso calc R 1
C C13 0.4289(4) 0.13093(18) 0.2862(5) 0.0369(10) Uani d . 1
C C4 1.2440(4) -0.16910(19) 0.2113(5) 0.0396(10) Uani d . 1
H H4A 1.2443 -0.2077 0.2604 0.048 Uiso calc R 1
C C2 1.1702(5) -0.0613(2) 0.1541(5) 0.0513(12) Uani d . 1
H H2A 1.1178 -0.0260 0.1622 0.062 Uiso calc R 1
C C12 0.9050(5) -0.2207(2) 0.5118(6) 0.0630(14) Uani d . 1
H H12A 0.8399 -0.2370 0.4090 0.094 Uiso calc R 1
H H12B 0.8498 -0.2125 0.5727 0.094 Uiso calc R 1
H H12C 0.9809 -0.2514 0.5667 0.094 Uiso calc R 1
C C9 0.7334(5) -0.1403(2) 0.2419(5) 0.0587(13) Uani d . 1
H H9A 0.7651 -0.1739 0.1936 0.088 Uiso calc R 1
H H9B 0.6828 -0.1084 0.1636 0.088 Uiso calc R 1
H H9C 0.6677 -0.1573 0.2832 0.088 Uiso calc R 1
C C11 1.0795(5) -0.1329(2) 0.6540(5) 0.0599(13) Uani d . 1
H H11A 1.1223 -0.0940 0.6393 0.090 Uiso calc R 1
H H11B 1.1566 -0.1631 0.7088 0.090 Uiso calc R 1
H H11C 1.0252 -0.1247 0.7160 0.090 Uiso calc R 1
C C1 1.2570(5) -0.0571(2) 0.0721(5) 0.0537(13) Uani d . 1
H H1B 1.2633 -0.0186 0.0262 0.064 Uiso calc R 1
C C8 0.8203(5) -0.0578(2) 0.4560(6) 0.0582(13) Uani d . 1
H H8A 0.9059 -0.0399 0.5413 0.087 Uiso calc R 1
H H8B 0.7546 -0.0744 0.4976 0.087 Uiso calc R 1
H H8C 0.7705 -0.0254 0.3786 0.087 Uiso calc R 1

loop_
_atom_site_aniso_label
_atom_site_aniso_U_11
_atom_site_aniso_U_22
_atom_site_aniso_U_33
_atom_site_aniso_U_12
_atom_site_aniso_U_13
_atom_site_aniso_U_23
Cl1 0.0439(7) 0.0609(8) 0.0638(8) -0.0087(6) 0.0282(6) -0.0041(6)
Cl2 0.0639(8) 0.0492(7) 0.0615(8) -0.0039(6) 0.0378(6) -0.0122(6)
Cl3 0.0845(9) 0.0510(7) 0.0616(8) 0.0196(7) 0.0417(7) 0.0269(6)
N3 0.043(2) 0.0336(19) 0.043(2) 0.0057(17) 0.0234(17) 0.0060(16)
O1 0.0541(19) 0.0439(18) 0.059(2) 0.0196(15) 0.0354(16) 0.0186(15)
N2 0.0348(19) 0.0324(19) 0.034(2) 0.0051(16) 0.0171(16) 0.0023(15)
N1 0.042(2) 0.053(2) 0.041(2) 0.0010(19) 0.0237(18) -0.0032(18)
C14 0.032(2) 0.052(3) 0.037(3) 0.001(2) 0.016(2) 0.007(2)
C6 0.034(2) 0.034(2) 0.031(2) 0.004(2) 0.0153(19) 0.0018(18)
O4 0.071(2) 0.069(2) 0.061(2) 0.0061(19) 0.0502(19) -0.0005(17)
C3 0.031(2) 0.036(2) 0.028(2) 0.0002(19) 0.0128(18) -0.0016(17)
O2 0.082(2) 0.053(2) 0.093(3) 0.0336(19) 0.061(2) 0.0324(18)
O3 0.100(3) 0.055(2) 0.077(3) -0.011(2) 0.058(2) 0.0171(18)
C7 0.030(2) 0.044(3) 0.042(3) 0.001(2) 0.022(2) 0.000(2)
C10 0.036(2) 0.043(3) 0.035(2) -0.001(2) 0.021(2) 0.0006(19)
C5 0.037(2) 0.046(3) 0.061(3) 0.003(2) 0.027(2) -0.012(2)
C13 0.041(2) 0.033(2) 0.043(3) 0.0003(19) 0.024(2) 0.0059(19)
C4 0.043(3) 0.030(2) 0.052(3) 0.000(2) 0.026(2) -0.0032(19)
C2 0.060(3) 0.049(3) 0.062(3) 0.019(2) 0.043(3) 0.016(2)
C12 0.061(3) 0.057(3) 0.084(4) 0.000(3) 0.044(3) 0.019(3)
C9 0.036(3) 0.079(4) 0.051(3) -0.012(3) 0.010(2) 0.005(3)
C11 0.055(3) 0.075(4) 0.045(3) 0.007(3) 0.017(2) 0.002(2)
C1 0.065(3) 0.055(3) 0.058(3) 0.017(3) 0.041(3) 0.023(2)
C8 0.064(3) 0.065(3) 0.064(3) 0.012(3) 0.045(3) 0.007(3)

loop_
_atom_type_symbol
_atom_type_description
_atom_type_scat_dispersion_real
_atom_type_scat_dispersion_imag
_atom_type_scat_source
C C 0.0033 0.0016 'International Tables Vol C Tables 4.2.6.8 and 6.1.1.4'
H H 0.0000 0.0000 'International Tables Vol C Tables 4.2.6.8 and 6.1.1.4'
N N 0.0061 0.0033 'International Tables Vol C Tables 4.2.6.8 and 6.1.1.4'
O O 0.0106 0.0060 'International Tables Vol C Tables 4.2.6.8 and 6.1.1.4'
Cl Cl 0.1484 0.1585 'International Tables Vol C Tables 4.2.6.8 and 6.1.1.4'

loop_
_geom_angle_atom_site_label_1
_geom_angle_atom_site_label_2
_geom_angle_atom_site_label_3
_geom_angle
O2 N3 C6 127.0(3)
O2 N3 C10 121.2(3)
C6 N3 C10 111.4(3)
O1 N2 C6 126.8(3)
O1 N2 C7 121.3(3)
C6 N2 C7 111.3(3)
C5 N1 C1 119.5(3)
O3 C14 O4 129.9(4)
O3 C14 C13 118.1(4)
O4 C14 C13 111.9(4)
N3 C6 N2 108.6(3)
N3 C6 C3 125.7(3)
N2 C6 C3 125.7(3)
C14 O4 H4B 109.5
C4 C3 C2 117.9(4)
C4 C3 C6 121.3(3)
C2 C3 C6 120.8(3)
N2 C7 C8 109.4(3)
N2 C7 C9 105.3(3)
C8 C7 C9 110.4(4)
N2 C7 C10 101.0(3)
C8 C7 C10 115.6(3)
C9 C7 C10 114.0(3)
C12 C10 N3 109.8(3)
C12 C10 C11 110.4(4)
N3 C10 C11 105.4(3)
C12 C10 C7 115.4(3)
N3 C10 C7 100.2(3)
C11 C10 C7 114.5(3)
N1 C5 C4 122.4(4)
N1 C5 H5A 118.8
C4 C5 H5A 118.8
C14 C13 Cl2 112.6(3)
C14 C13 Cl3 111.1(3)
Cl2 C13 Cl3 108.5(2)
C14 C13 Cl1 106.8(3)
Cl2 C13 Cl1 108.7(2)
Cl3 C13 Cl1 109.1(2)
C5 C4 C3 119.1(4)
C5 C4 H4A 120.4
C3 C4 H4A 120.4
C1 C2 C3 119.6(4)
C1 C2 H2A 120.2
C3 C2 H2A 120.2
C10 C12 H12A 109.5
C10 C12 H12B 109.5
H12A C12 H12B 109.5
C10 C12 H12C 109.5
H12A C12 H12C 109.5
H12B C12 H12C 109.5
C7 C9 H9A 109.5
C7 C9 H9B 109.5
H9A C9 H9B 109.5
C7 C9 H9C 109.5
H9A C9 H9C 109.5
H9B C9 H9C 109.5
C10 C11 H11A 109.5
C10 C11 H11B 109.5
H11A C11 H11B 109.5
C10 C11 H11C 109.5
H11A C11 H11C 109.5
H11B C11 H11C 109.5
N1 C1 C2 121.4(4)
N1 C1 H1B 119.3
C2 C1 H1B 119.3
C7 C8 H8A 109.5
C7 C8 H8B 109.5
H8A C8 H8B 109.5
C7 C8 H8C 109.5
H8A C8 H8C 109.5
H8B C8 H8C 109.5

loop_
_geom_bond_atom_site_label_1
_geom_bond_atom_site_label_2
_geom_bond_distance
Cl1 C13 1.793(4)
Cl2 C13 1.754(4)
Cl3 C13 1.760(4)
N3 O2 1.271(4)
N3 C6 1.349(5)
N3 C10 1.517(5)
O1 N2 1.272(4)
N2 C6 1.349(5)
N2 C7 1.508(5)
N1 C5 1.324(5)
N1 C1 1.331(5)
C14 O3 1.202(5)
C14 O4 1.249(5)
C14 C13 1.568(5)
C6 C3 1.467(5)
O4 H4B 0.8200
C3 C4 1.385(5)
C3 C2 1.387(5)
C7 C8 1.516(5)
C7 C9 1.525(6)
C7 C10 1.535(6)
C10 C12 1.512(6)
C10 C11 1.528(6)
C5 C4 1.375(5)
C5 H5A 0.9300
C4 H4A 0.9300
C2 C1 1.381(5)
C2 H2A 0.9300
C12 H12A 0.9600
C12 H12B 0.9600
C12 H12C 0.9600
C9 H9A 0.9600
C9 H9B 0.9600
C9 H9C 0.9600
C11 H11A 0.9600
C11 H11B 0.9600
C11 H11C 0.9600
C1 H1B 0.9300
C8 H8A 0.9600
C8 H8B 0.9600
C8 H8C 0.9600

loop_
_geom_hbond_atom_site_label_D
_geom_hbond_atom_site_label_H
_geom_hbond_atom_site_label_A
_geom_hbond_site_symmetry_A
_geom_hbond_distance_DH
_geom_hbond_distance_HA
_geom_hbond_distance_DA
_geom_hbond_angle_DHA
O4 H4B N1 3_755 0.82 1.75 2.567(7) 173

loop_
_geom_torsion_atom_site_label_1
_geom_torsion_atom_site_label_2
_geom_torsion_atom_site_label_3
_geom_torsion_atom_site_label_4
_geom_torsion
O2 N3 C6 N2 177.0(4)
C10 N3 C6 N2 -9.8(4)
O2 N3 C6 C3 -1.2(7)
C10 N3 C6 C3 172.0(3)
O1 N2 C6 N3 179.8(3)
C7 N2 C6 N3 -9.0(4)
O1 N2 C6 C3 -2.0(6)
C7 N2 C6 C3 169.3(4)
N3 C6 C3 C4 13.2(6)
N2 C6 C3 C4 -164.8(4)
N3 C6 C3 C2 -166.9(4)
N2 C6 C3 C2 15.1(6)
O1 N2 C7 C8 -43.0(5)
C6 N2 C7 C8 145.2(3)
O1 N2 C7 C9 75.8(4)
C6 N2 C7 C9 -96.0(4)
O1 N2 C7 C10 -165.3(3)
C6 N2 C7 C10 22.9(4)
O2 N3 C10 C12 -41.2(5)
C6 N3 C10 C12 145.1(4)
O2 N3 C10 C11 77.7(4)
C6 N3 C10 C11 -95.9(4)
O2 N3 C10 C7 -163.1(4)
C6 N3 C10 C7 23.2(4)
N2 C7 C10 C12 -143.3(3)
C8 C7 C10 C12 98.8(4)
C9 C7 C10 C12 -30.8(5)
N2 C7 C10 N3 -25.4(3)
C8 C7 C10 N3 -143.4(3)
C9 C7 C10 N3 87.0(4)
N2 C7 C10 C11 86.8(4)
C8 C7 C10 C11 -31.1(5)
C9 C7 C10 C11 -160.7(4)
C1 N1 C5 C4 -0.3(6)
O3 C14 C13 Cl2 -18.8(5)
O4 C14 C13 Cl2 163.2(3)
O3 C14 C13 Cl3 -140.6(4)
O4 C14 C13 Cl3 41.3(4)
O3 C14 C13 Cl1 100.5(4)
O4 C14 C13 Cl1 -77.5(4)
N1 C5 C4 C3 2.2(6)
C2 C3 C4 C5 -2.6(6)
C6 C3 C4 C5 177.3(4)
C4 C3 C2 C1 1.2(6)
C6 C3 C2 C1 -178.7(4)
C5 N1 C1 C2 -1.1(7)
C3 C2 C1 N1 0.7(7)
